data_1517969
loop_
_publ_author_name
'Liu, Cui-Ping'
'Xu, Jin-Biao'
'Han, Ying-Shan'
'Wainberg, Mark A.'
'Yue, Jian-Min'

_publ_section_title
;
 Trichiconins A-C, Limonoids with New Carbon Skeletons from Trichilia
 connaroides.
;
_journal_issue 20
_journal_name_full 'Organic letters'
_journal_page_first 5478
_journal_page_last 5481
_journal_paper_doi 10.1021/ol5027552
_journal_volume 16
_journal_year 2014
_chemical_absolute_configuration ad
_chemical_formula_sum 'C29 H36 O10'
_chemical_formula_weight 544.58
_chemical_name_systematic
; 
 ? 
;
_space_group_crystal_system monoclinic
_space_group_IT_number 4
_space_group_name_Hall 'P 2yb'
_space_group_name_H-M_alt 'P 1 21 1'
_symmetry_space_group_name_Hall 'P 2yb'
_symmetry_space_group_name_H-M 'P 1 21 1'
_atom_sites_solution_hydrogens geom
_audit_creation_method SHELXL-2013
_cell_angle_alpha 90
_cell_angle_beta 99.2870(10)
_cell_angle_gamma 90
_cell_formula_units_Z 2
_cell_length_a 12.9928(2)
_cell_length_b 8.20740(10)
_cell_length_c 13.2455(2)
_cell_measurement_reflns_used 8876
_cell_measurement_temperature 140(2)
_cell_measurement_theta_max 69.29
_cell_measurement_theta_min 3.45
_cell_volume 1393.95(3)
_computing_cell_refinement 'Bruker SAINT'
_computing_data_collection 'Bruker APEX2'
_computing_data_reduction 'Bruker SAINT'
_computing_molecular_graphics 'Bruker SHELXTL'
_computing_publication_material 'Bruker SHELXTL'
_computing_structure_refinement 'SHELXL-2013 (Sheldrick, 2013)'
_computing_structure_solution 'SHELXS-97 (Sheldrick, 2008)'
_diffrn_ambient_temperature 140(2)
_diffrn_measured_fraction_theta_full 0.997
_diffrn_measured_fraction_theta_max 0.989
_diffrn_measurement_device_type 'Bruker APEX-II CCD'
_diffrn_measurement_method '\f and \w scans'
_diffrn_radiation_type CuK\a
_diffrn_radiation_wavelength 1.54178
_diffrn_reflns_av_R_equivalents 0.0257
_diffrn_reflns_av_unetI/netI 0.0279
_diffrn_reflns_Laue_measured_fraction_full 0.997
_diffrn_reflns_Laue_measured_fraction_max 0.989
_diffrn_reflns_limit_h_max 15
_diffrn_reflns_limit_h_min -15
_diffrn_reflns_limit_k_max 9
_diffrn_reflns_limit_k_min -9
_diffrn_reflns_limit_l_max 16
_diffrn_reflns_limit_l_min -15
_diffrn_reflns_number 11445
_diffrn_reflns_point_group_measured_fraction_full 0.791
_diffrn_reflns_point_group_measured_fraction_max 0.780
_diffrn_reflns_theta_full 67.679
_diffrn_reflns_theta_max 69.700
_diffrn_reflns_theta_min 3.447
_exptl_absorpt_coefficient_mu 0.814
_exptl_absorpt_correction_T_max 0.7533
_exptl_absorpt_correction_T_min 0.6804
_exptl_absorpt_correction_type multi-scan
_exptl_absorpt_process_details sadabs
_exptl_crystal_colour colourless
_exptl_crystal_density_diffrn 1.297
_exptl_crystal_description block
_exptl_crystal_F_000 580
_exptl_crystal_size_max 0.200
_exptl_crystal_size_mid 0.160
_exptl_crystal_size_min 0.080
_refine_diff_density_max 0.152
_refine_diff_density_min -0.235
_refine_diff_density_rms 0.053
_refine_ls_abs_structure_details
; 
 Flack x determined using 1271 quotients [(I+)-(I-)]/[(I+)+(I-)] 
 (Parsons and Flack (2004), Acta Cryst. A60, s61). 
;
_refine_ls_abs_structure_Flack -0.02(6)
_refine_ls_extinction_method none
_refine_ls_goodness_of_fit_ref 1.018
_refine_ls_hydrogen_treatment constr
_refine_ls_matrix_type full
_refine_ls_number_parameters 359
_refine_ls_number_reflns 4085
_refine_ls_number_restraints 1
_refine_ls_restrained_S_all 1.018
_refine_ls_R_factor_all 0.0299
_refine_ls_R_factor_gt 0.0296
_refine_ls_shift/su_max 0.001
_refine_ls_shift/su_mean 0.000
_refine_ls_structure_factor_coef Fsqd
_refine_ls_weighting_details 'w=1/[\s^2^(Fo^2^)+(0.0551P)^2^+0.1454P] where P=(Fo^2^+2Fc^2^)/3'
_refine_ls_weighting_scheme calc
_refine_ls_wR_factor_gt 0.0773
_refine_ls_wR_factor_ref 0.0777
_reflns_Friedel_coverage 0.467
_reflns_Friedel_fraction_full 0.551
_reflns_Friedel_fraction_max 0.537
_reflns_number_gt 4036
_reflns_number_total 4085
_reflns_threshold_expression 'I > 2\s(I)'
_cod_data_source_file ol5027552_si_003.cif
_cod_data_source_block cu_dm13463_0m
_cod_depositor_comments 'Adding full bibliography for 1517968--1517969.cif.'
_cod_database_code 1517969
_shelx_space_group_comment
; 
The symmetry employed for this shelxl refinement is uniquely defined 
by the following loop, which should always be used as a source of 
symmetry information in preference to the above space-group names. 
They are only intended as comments. 
;
_shelx_estimated_absorpt_t_min 0.854
_shelx_estimated_absorpt_t_max 0.938
_shelxl_version_number 2013-4

loop_
_space_group_symop_operation_xyz
'x, y, z'
'-x, y+1/2, -z'

loop_
_atom_site_label
_atom_site_type_symbol
_atom_site_fract_x
_atom_site_fract_y
_atom_site_fract_z
_atom_site_U_iso_or_equiv
_atom_site_adp_type
_atom_site_occupancy
_atom_site_site_symmetry_order
_atom_site_calc_flag
_atom_site_refinement_flags_posn
_atom_site_refinement_flags_adp
O1 O 0.26651(8) 0.76806(16) 0.85376(8) 0.0179(2) Uani 1 1 d . .
O2 O 0.35943(12) 0.83422(19) 0.60721(11) 0.0332(3) Uani 1 1 d . .
O3 O 0.38890(11) 0.41229(17) 0.66106(10) 0.0275(3) Uani 1 1 d . .
O4 O 0.28147(11) 0.46095(19) 0.51345(9) 0.0294(3) Uani 1 1 d . .
O5 O -0.02351(11) 0.3424(2) 0.73239(12) 0.0373(4) Uani 1 1 d . .
O6 O -0.16473(11) 0.42866(19) 0.62585(10) 0.0308(3) Uani 1 1 d . .
O7 O -0.00631(9) 1.03780(18) 0.83436(10) 0.0239(3) Uani 1 1 d . .
H7 H 0.0048 1.1098 0.7924 0.036 Uiso 1 1 calc R U
O8 O 0.55373(10) 0.87403(19) 0.99088(11) 0.0298(3) Uani 1 1 d . .
O9 O 0.43750(9) 0.75556(18) 1.06797(9) 0.0237(3) Uani 1 1 d . .
O10 O 0.38038(11) 0.5017(2) 1.31397(10) 0.0343(4) Uani 1 1 d . .
C1 C 0.21502(12) 0.8106(2) 0.75382(12) 0.0182(3) Uani 1 1 d . .
H1 H 0.2455 0.9147 0.7327 0.022 Uiso 1 1 calc R U
C2 C 0.24097(13) 0.6740(2) 0.68390(13) 0.0210(3) Uani 1 1 d . .
H2A H 0.2457 0.5696 0.7218 0.025 Uiso 1 1 calc R U
H2B H 0.1840 0.6641 0.6248 0.025 Uiso 1 1 calc R U
C3 C 0.34353(13) 0.7050(2) 0.64494(12) 0.0212(4) Uani 1 1 d . .
C4 C 0.43040(14) 0.5777(3) 0.66258(14) 0.0256(4) Uani 1 1 d . .
C5 C 0.04458(13) 0.6714(2) 0.74831(13) 0.0205(3) Uani 1 1 d . .
H5 H 0.0764 0.5930 0.7962 0.025 Uiso 1 1 calc R U
C6 C -0.03974(14) 0.6226(2) 0.68551(14) 0.0247(4) Uani 1 1 d . .
H6 H -0.0788 0.6983 0.6405 0.030 Uiso 1 1 calc R U
C7 C -0.07295(13) 0.4504(3) 0.68555(13) 0.0242(4) Uani 1 1 d . .
C8 C 0.18334(13) 1.0207(2) 0.89152(12) 0.0192(3) Uani 1 1 d . .
C9 C 0.08106(12) 0.9329(2) 0.85434(12) 0.0194(3) Uani 1 1 d . .
C10 C 0.09567(12) 0.8357(2) 0.75268(12) 0.0191(3) Uani 1 1 d . .
C11 C 0.05461(12) 0.8274(2) 0.94363(13) 0.0216(4) Uani 1 1 d . .
H11A H 0.0297 0.9009 0.9939 0.026 Uiso 1 1 calc R U
H11B H -0.0042 0.7548 0.9162 0.026 Uiso 1 1 calc R U
C12 C 0.14224(13) 0.7221(2) 1.00073(13) 0.0215(4) Uani 1 1 d . .
H12A H 0.1523 0.6262 0.9580 0.026 Uiso 1 1 calc R U
H12B H 0.1209 0.6817 1.0647 0.026 Uiso 1 1 calc R U
C13 C 0.24666(12) 0.8131(2) 1.02741(12) 0.0189(4) Uani 1 1 d . .
C14 C 0.26930(12) 0.8992(2) 0.92817(12) 0.0180(3) Uani 1 1 d . .
C15 C 0.37932(12) 0.9709(2) 0.94309(13) 0.0211(4) Uani 1 1 d . .
H15A H 0.3971 0.9973 0.8751 0.025 Uiso 1 1 calc R U
H15B H 0.3793 1.0742 0.9816 0.025 Uiso 1 1 calc R U
C16 C 0.46333(13) 0.8616(2) 0.99872(13) 0.0215(4) Uani 1 1 d . .
C17 C 0.33314(12) 0.6851(2) 1.05643(13) 0.0200(3) Uani 1 1 d . .
H17 H 0.3270 0.6033 0.9999 0.024 Uiso 1 1 calc R U
C18 C 0.24231(14) 0.9381(3) 1.11302(13) 0.0252(4) Uani 1 1 d . .
H18A H 0.1795 1.0052 1.0960 0.038 Uiso 1 1 calc R U
H18B H 0.3042 1.0080 1.1200 0.038 Uiso 1 1 calc R U
H18C H 0.2404 0.8809 1.1776 0.038 Uiso 1 1 calc R U
C19 C 0.05516(13) 0.9391(2) 0.65817(13) 0.0233(4) Uani 1 1 d . .
H19A H 0.0770 0.8898 0.5976 0.035 Uiso 1 1 calc R U
H19B H 0.0838 1.0495 0.6677 0.035 Uiso 1 1 calc R U
H19C H -0.0212 0.9440 0.6488 0.035 Uiso 1 1 calc R U
C20 C 0.33200(13) 0.5945(2) 1.15431(13) 0.0221(4) Uani 1 1 d . .
C21 C 0.40163(15) 0.6094(3) 1.24156(14) 0.0284(4) Uani 1 1 d . .
H21 H 0.4578 0.6849 1.2511 0.034 Uiso 1 1 calc R U
C22 C 0.26245(14) 0.4666(3) 1.17330(14) 0.0278(4) Uani 1 1 d . .
H22 H 0.2051 0.4252 1.1268 0.033 Uiso 1 1 calc R U
C23 C 0.29456(15) 0.4166(3) 1.27023(15) 0.0319(4) Uani 1 1 d . .
H23 H 0.2618 0.3334 1.3035 0.038 Uiso 1 1 calc R U
C29 C 0.48543(16) 0.6004(3) 0.77251(16) 0.0376(5) Uani 1 1 d . .
H29A H 0.4341 0.5952 0.8191 0.056 Uiso 1 1 calc R U
H29B H 0.5203 0.7066 0.7792 0.056 Uiso 1 1 calc R U
H29C H 0.5372 0.5138 0.7898 0.056 Uiso 1 1 calc R U
C28 C 0.50515(16) 0.5930(3) 0.58553(18) 0.0365(5) Uani 1 1 d . .
H28A H 0.5626 0.5153 0.6029 0.055 Uiso 1 1 calc R U
H28B H 0.5331 0.7040 0.5874 0.055 Uiso 1 1 calc R U
H28C H 0.4678 0.5694 0.5167 0.055 Uiso 1 1 calc R U
C30 C 0.19428(14) 1.1811(3) 0.89428(14) 0.0262(4) Uani 1 1 d . .
H30A H 0.2599 1.2281 0.9208 0.031 Uiso 1 1 calc R U
H30B H 0.1365 1.2492 0.8698 0.031 Uiso 1 1 calc R U
C31 C 0.31752(15) 0.3686(3) 0.58015(15) 0.0268(4) Uani 1 1 d . .
C32 C 0.2897(2) 0.1929(3) 0.5866(2) 0.0492(6) Uani 1 1 d . .
H32A H 0.2360 0.1645 0.5284 0.074 Uiso 1 1 calc R U
H32B H 0.2629 0.1730 0.6505 0.074 Uiso 1 1 calc R U
H32C H 0.3518 0.1258 0.5850 0.074 Uiso 1 1 calc R U
C33 C -0.20185(18) 0.2617(3) 0.61710(16) 0.0347(5) Uani 1 1 d . .
H33A H -0.1551 0.1961 0.5825 0.052 Uiso 1 1 calc R U
H33B H -0.2723 0.2591 0.5774 0.052 Uiso 1 1 calc R U
H33C H -0.2032 0.2172 0.6855 0.052 Uiso 1 1 calc R U

loop_
_atom_site_aniso_label
_atom_site_aniso_U_11
_atom_site_aniso_U_22
_atom_site_aniso_U_33
_atom_site_aniso_U_23
_atom_site_aniso_U_13
_atom_site_aniso_U_12
O1 0.0184(5) 0.0164(6) 0.0186(5) -0.0004(5) 0.0023(4) 0.0011(5)
O2 0.0416(7) 0.0199(7) 0.0425(7) 0.0055(6) 0.0201(6) 0.0013(6)
O3 0.0328(7) 0.0189(7) 0.0305(6) 0.0029(5) 0.0048(5) 0.0054(6)
O4 0.0382(7) 0.0246(8) 0.0259(6) 0.0002(6) 0.0061(5) 0.0015(6)
O5 0.0349(7) 0.0204(8) 0.0514(8) 0.0067(7) -0.0086(6) -0.0032(6)
O6 0.0314(7) 0.0245(8) 0.0328(7) 0.0011(6) -0.0067(5) -0.0108(6)
O7 0.0182(5) 0.0232(7) 0.0308(6) 0.0036(5) 0.0051(5) 0.0048(5)
O8 0.0178(6) 0.0284(8) 0.0440(8) 0.0069(6) 0.0071(5) -0.0009(5)
O9 0.0165(5) 0.0271(7) 0.0269(6) 0.0045(6) 0.0021(5) 0.0003(5)
O10 0.0334(7) 0.0434(10) 0.0260(6) 0.0101(6) 0.0048(5) 0.0069(7)
C1 0.0187(7) 0.0172(9) 0.0188(7) 0.0011(6) 0.0032(6) -0.0003(6)
C2 0.0226(8) 0.0189(9) 0.0215(8) -0.0008(7) 0.0034(6) -0.0001(7)
C3 0.0260(8) 0.0200(9) 0.0179(7) -0.0022(7) 0.0042(6) -0.0005(7)
C4 0.0240(8) 0.0228(11) 0.0302(9) -0.0010(7) 0.0051(7) 0.0009(7)
C5 0.0203(7) 0.0177(9) 0.0236(8) 0.0016(7) 0.0037(6) 0.0004(7)
C6 0.0240(8) 0.0183(10) 0.0297(9) 0.0033(7) -0.0015(7) -0.0001(7)
C7 0.0237(8) 0.0231(10) 0.0245(8) 0.0001(8) 0.0000(6) -0.0020(8)
C8 0.0197(7) 0.0187(9) 0.0196(7) -0.0006(6) 0.0047(6) 0.0003(7)
C9 0.0182(7) 0.0175(9) 0.0225(7) 0.0011(7) 0.0037(6) 0.0014(7)
C10 0.0179(7) 0.0171(9) 0.0219(7) 0.0012(7) 0.0021(6) -0.0001(7)
C11 0.0160(7) 0.0249(10) 0.0247(8) 0.0028(7) 0.0058(6) -0.0005(7)
C12 0.0179(7) 0.0227(10) 0.0247(8) 0.0035(7) 0.0057(6) -0.0009(7)
C13 0.0168(7) 0.0201(9) 0.0199(7) 0.0013(7) 0.0039(6) 0.0015(6)
C14 0.0181(7) 0.0152(9) 0.0211(8) -0.0018(6) 0.0048(6) -0.0016(6)
C15 0.0181(7) 0.0187(9) 0.0265(8) 0.0012(7) 0.0032(6) -0.0016(7)
C16 0.0209(8) 0.0183(9) 0.0253(8) -0.0023(7) 0.0040(7) -0.0024(7)
C17 0.0174(7) 0.0212(9) 0.0220(8) 0.0007(7) 0.0047(6) 0.0004(7)
C18 0.0243(8) 0.0281(10) 0.0232(8) -0.0024(8) 0.0035(6) 0.0037(8)
C19 0.0252(8) 0.0198(9) 0.0242(8) 0.0029(7) 0.0019(6) 0.0007(7)
C20 0.0206(8) 0.0226(9) 0.0240(8) 0.0014(7) 0.0066(6) 0.0054(7)
C21 0.0270(9) 0.0323(11) 0.0258(9) 0.0054(8) 0.0035(7) 0.0031(8)
C22 0.0250(8) 0.0283(11) 0.0309(9) 0.0061(8) 0.0069(7) 0.0014(8)
C23 0.0311(9) 0.0338(11) 0.0328(9) 0.0118(9) 0.0112(7) 0.0052(8)
C29 0.0283(10) 0.0446(14) 0.0364(11) -0.0019(10) -0.0052(8) 0.0051(9)
C28 0.0297(10) 0.0358(12) 0.0473(12) -0.0050(10) 0.0165(9) -0.0002(9)
C30 0.0224(8) 0.0201(10) 0.0345(9) -0.0003(8) -0.0001(7) 0.0013(7)
C31 0.0322(9) 0.0195(10) 0.0308(9) -0.0022(8) 0.0116(7) 0.0012(8)
C32 0.0681(16) 0.0226(12) 0.0571(14) -0.0001(11) 0.0108(12) -0.0081(11)
C33 0.0420(11) 0.0270(11) 0.0328(10) -0.0051(9) -0.0005(8) -0.0163(9)

loop_
_atom_type_symbol
_atom_type_description
_atom_type_scat_dispersion_real
_atom_type_scat_dispersion_imag
_atom_type_scat_source
C C 0.0181 0.0091 'International Tables Vol C Tables 4.2.6.8 and 6.1.1.4'
H H 0.0000 0.0000 'International Tables Vol C Tables 4.2.6.8 and 6.1.1.4'
O O 0.0492 0.0322 'International Tables Vol C Tables 4.2.6.8 and 6.1.1.4'

loop_
_geom_angle_atom_site_label_1
_geom_angle_atom_site_label_2
_geom_angle_atom_site_label_3
_geom_angle
C1 O1 C14 113.83(13)
C31 O3 C4 117.62(15)
C7 O6 C33 115.34(16)
C9 O7 H7 109.5
C16 O9 C17 120.96(13)
C23 O10 C21 106.11(14)
O1 C1 C2 105.48(14)
O1 C1 C10 110.94(12)
C2 C1 C10 114.03(14)
O1 C1 H1 108.7
C2 C1 H1 108.7
C10 C1 H1 108.7
C3 C2 C1 111.90(15)
C3 C2 H2A 109.2
C1 C2 H2A 109.2
C3 C2 H2B 109.2
C1 C2 H2B 109.2
H2A C2 H2B 107.9
O2 C3 C2 120.33(17)
O2 C3 C4 119.58(16)
C2 C3 C4 119.86(16)
O3 C4 C28 109.95(17)
O3 C4 C29 103.98(17)
C28 C4 C29 112.21(17)
O3 C4 C3 111.83(14)
C28 C4 C3 112.12(17)
C29 C4 C3 106.46(16)
C6 C5 C10 127.70(17)
C6 C5 H5 116.2
C10 C5 H5 116.2
C5 C6 C7 120.04(17)
C5 C6 H6 120.0
C7 C6 H6 120.0
O5 C7 O6 123.94(19)
O5 C7 C6 124.88(17)
O6 C7 C6 111.18(17)
C30 C8 C14 125.06(16)
C30 C8 C9 124.31(17)
C14 C8 C9 110.59(15)
O7 C9 C8 113.88(16)
O7 C9 C11 102.28(12)
C8 C9 C11 107.90(13)
O7 C9 C10 110.23(13)
C8 C9 C10 106.97(12)
C11 C9 C10 115.75(15)
C5 C10 C19 112.00(14)
C5 C10 C1 108.31(14)
C19 C10 C1 106.88(13)
C5 C10 C9 111.60(14)
C19 C10 C9 109.81(14)
C1 C10 C9 108.03(13)
C12 C11 C9 117.05(13)
C12 C11 H11A 108.0
C9 C11 H11A 108.0
C12 C11 H11B 108.0
C9 C11 H11B 108.0
H11A C11 H11B 107.3
C11 C12 C13 113.40(15)
C11 C12 H12A 108.9
C13 C12 H12A 108.9
C11 C12 H12B 108.9
C13 C12 H12B 108.9
H12A C12 H12B 107.7
C18 C13 C12 110.94(13)
C18 C13 C17 112.53(13)
C12 C13 C17 107.84(15)
C18 C13 C14 110.71(15)
C12 C13 C14 107.77(13)
C17 C13 C14 106.83(13)
O1 C14 C8 109.43(13)
O1 C14 C15 107.01(13)
C8 C14 C15 114.39(15)
O1 C14 C13 104.37(13)
C8 C14 C13 109.74(13)
C15 C14 C13 111.38(13)
C16 C15 C14 114.94(15)
C16 C15 H15A 108.5
C14 C15 H15A 108.5
C16 C15 H15B 108.5
C14 C15 H15B 108.5
H15A C15 H15B 107.5
O8 C16 O9 117.99(16)
O8 C16 C15 123.21(17)
O9 C16 C15 118.47(14)
O9 C17 C20 104.18(13)
O9 C17 C13 112.58(15)
C20 C17 C13 116.50(13)
O9 C17 H17 107.7
C20 C17 H17 107.7
C13 C17 H17 107.7
C13 C18 H18A 109.5
C13 C18 H18B 109.5
H18A C18 H18B 109.5
C13 C18 H18C 109.5
H18A C18 H18C 109.5
H18B C18 H18C 109.5
C10 C19 H19A 109.5
C10 C19 H19B 109.5
H19A C19 H19B 109.5
C10 C19 H19C 109.5
H19A C19 H19C 109.5
H19B C19 H19C 109.5
C21 C20 C22 105.67(17)
C21 C20 C17 126.57(18)
C22 C20 C17 127.62(16)
C20 C21 O10 110.98(19)
C20 C21 H21 124.5
O10 C21 H21 124.5
C23 C22 C20 106.43(18)
C23 C22 H22 126.8
C20 C22 H22 126.8
C22 C23 O10 110.80(18)
C22 C23 H23 124.6
O10 C23 H23 124.6
C4 C29 H29A 109.5
C4 C29 H29B 109.5
H29A C29 H29B 109.5
C4 C29 H29C 109.5
H29A C29 H29C 109.5
H29B C29 H29C 109.5
C4 C28 H28A 109.5
C4 C28 H28B 109.5
H28A C28 H28B 109.5
C4 C28 H28C 109.5
H28A C28 H28C 109.5
H28B C28 H28C 109.5
C8 C30 H30A 120.0
C8 C30 H30B 120.0
H30A C30 H30B 120.0
O4 C31 O3 123.64(19)
O4 C31 C32 125.6(2)
O3 C31 C32 110.72(19)
C31 C32 H32A 109.5
C31 C32 H32B 109.5
H32A C32 H32B 109.5
C31 C32 H32C 109.5
H32A C32 H32C 109.5
H32B C32 H32C 109.5
O6 C33 H33A 109.5
O6 C33 H33B 109.5
H33A C33 H33B 109.5
O6 C33 H33C 109.5
H33A C33 H33C 109.5
H33B C33 H33C 109.5

loop_
_geom_bond_atom_site_label_1
_geom_bond_atom_site_label_2
_geom_bond_distance
O1 C1 1.4269(19)
O1 C14 1.456(2)
O2 C3 1.204(3)
O3 C31 1.348(2)
O3 C4 1.460(2)
O4 C31 1.200(3)
O5 C7 1.206(3)
O6 C7 1.332(2)
O6 C33 1.451(3)
O7 C9 1.415(2)
O7 H7 0.8400
O8 C16 1.200(2)
O9 C16 1.345(2)
O9 C17 1.459(2)
O10 C23 1.363(3)
O10 C21 1.365(3)
C1 C2 1.526(2)
C1 C10 1.562(2)
C1 H1 1.0000
C2 C3 1.526(2)
C2 H2A 0.9900
C2 H2B 0.9900
C3 C4 1.528(3)
C4 C28 1.523(3)
C4 C29 1.526(3)
C5 C6 1.326(3)
C5 C10 1.500(3)
C5 H5 0.9500
C6 C7 1.478(3)
C6 H6 0.9500
C8 C30 1.324(3)
C8 C14 1.517(2)
C8 C9 1.522(2)
C9 C11 1.548(2)
C9 C10 1.603(2)
C10 C19 1.533(2)
C11 C12 1.529(2)
C11 H11A 0.9900
C11 H11B 0.9900
C12 C13 1.539(2)
C12 H12A 0.9900
C12 H12B 0.9900
C13 C18 1.537(2)
C13 C17 1.541(2)
C13 C14 1.561(2)
C14 C15 1.529(2)
C15 C16 1.510(2)
C15 H15A 0.9900
C15 H15B 0.9900
C17 C20 1.497(2)
C17 H17 1.0000
C18 H18A 0.9800
C18 H18B 0.9800
C18 H18C 0.9800
C19 H19A 0.9800
C19 H19B 0.9800
C19 H19C 0.9800
C20 C21 1.353(3)
C20 C22 1.434(3)
C21 H21 0.9500
C22 C23 1.348(3)
C22 H22 0.9500
C23 H23 0.9500
C29 H29A 0.9800
C29 H29B 0.9800
C29 H29C 0.9800
C28 H28A 0.9800
C28 H28B 0.9800
C28 H28C 0.9800
C30 H30A 0.9500
C30 H30B 0.9500
C31 C32 1.493(3)
C32 H32A 0.9800
C32 H32B 0.9800
C32 H32C 0.9800
C33 H33A 0.9800
C33 H33B 0.9800
C33 H33C 0.9800

loop_
_geom_hbond_atom_site_label_D
_geom_hbond_atom_site_label_H
_geom_hbond_atom_site_label_A
_geom_hbond_distance_DH
_geom_hbond_distance_HA
_geom_hbond_distance_DA
_geom_hbond_angle_DHA
_geom_hbond_site_symmetry_A
O7 H7 O5 0.84 2.08 2.833(2) 149.4 1_565
C15 H15B O8 0.99 2.62 3.496(2) 148.2 2_657
C17 H17 O8 1.00 2.43 3.061(2) 120.7 2_647
C28 H28C O4 0.98 2.57 3.104(3) 114.0 .
C32 H32C O2 0.98 2.41 3.079(3) 124.9 1_545
C33 H33B O2 0.98 2.60 3.378(3) 136.7 2_546

loop_
_geom_torsion_atom_site_label_1
_geom_torsion_atom_site_label_2
_geom_torsion_atom_site_label_3
_geom_torsion_atom_site_label_4
_geom_torsion
C14 O1 C1 C2 167.99(12)
C14 O1 C1 C10 -68.06(17)
O1 C1 C2 C3 -86.84(16)
C10 C1 C2 C3 151.19(14)
C1 C2 C3 O2 -50.1(2)
C1 C2 C3 C4 124.33(17)
C31 O3 C4 C28 -73.4(2)
C31 O3 C4 C29 166.28(15)
C31 O3 C4 C3 51.8(2)
O2 C3 C4 O3 -152.70(17)
C2 C3 C4 O3 32.8(2)
O2 C3 C4 C28 -28.7(2)
C2 C3 C4 C28 156.85(17)
O2 C3 C4 C29 94.4(2)
C2 C3 C4 C29 -80.1(2)
C10 C5 C6 C7 173.92(16)
C33 O6 C7 O5 -2.0(3)
C33 O6 C7 C6 177.28(16)
C5 C6 C7 O5 -7.5(3)
C5 C6 C7 O6 173.27(17)
C30 C8 C9 O7 -7.6(2)
C14 C8 C9 O7 170.40(13)
C30 C8 C9 C11 -120.40(19)
C14 C8 C9 C11 57.60(17)
C30 C8 C9 C10 114.44(19)
C14 C8 C9 C10 -67.55(16)
C6 C5 C10 C19 -13.3(3)
C6 C5 C10 C1 -130.95(19)
C6 C5 C10 C9 110.2(2)
O1 C1 C10 C5 -79.72(17)
C2 C1 C10 C5 39.19(18)
O1 C1 C10 C19 159.43(14)
C2 C1 C10 C19 -81.66(18)
O1 C1 C10 C9 41.32(19)
C2 C1 C10 C9 160.23(14)
O7 C9 C10 C5 -94.98(17)
C8 C9 C10 C5 140.72(14)
C11 C9 C10 C5 20.46(19)
O7 C9 C10 C19 29.83(19)
C8 C9 C10 C19 -94.47(16)
C11 C9 C10 C19 145.27(14)
O7 C9 C10 C1 146.05(15)
C8 C9 C10 C1 21.75(18)
C11 C9 C10 C1 -98.51(16)
O7 C9 C11 C12 -167.77(15)
C8 C9 C11 C12 -47.4(2)
C10 C9 C11 C12 72.36(19)
C9 C11 C12 C13 45.5(2)
C11 C12 C13 C18 71.80(18)
C11 C12 C13 C17 -164.54(14)
C11 C12 C13 C14 -49.54(18)
C1 O1 C14 C8 21.50(17)
C1 O1 C14 C15 -102.96(15)
C1 O1 C14 C13 138.89(13)
C30 C8 C14 O1 -135.80(18)
C9 C8 C14 O1 46.21(16)
C30 C8 C14 C15 -15.8(2)
C9 C8 C14 C15 166.25(13)
C30 C8 C14 C13 110.24(19)
C9 C8 C14 C13 -67.75(16)
C18 C13 C14 O1 -177.58(12)
C12 C13 C14 O1 -56.08(16)
C17 C13 C14 O1 59.58(16)
C18 C13 C14 C8 -60.40(17)
C12 C13 C14 C8 61.09(18)
C17 C13 C14 C8 176.76(14)
C18 C13 C14 C15 67.30(18)
C12 C13 C14 C15 -171.20(14)
C17 C13 C14 C15 -55.54(19)
O1 C14 C15 C16 -70.10(17)
C8 C14 C15 C16 168.52(14)
C13 C14 C15 C16 43.4(2)
C17 O9 C16 O8 -155.53(17)
C17 O9 C16 C15 30.8(2)
C14 C15 C16 O8 157.02(17)
C14 C15 C16 O9 -29.7(2)
C16 O9 C17 C20 -172.47(15)
C16 O9 C17 C13 -45.3(2)
C18 C13 C17 O9 -66.18(17)
C12 C13 C17 O9 171.14(12)
C14 C13 C17 O9 55.52(17)
C18 C13 C17 C20 54.1(2)
C12 C13 C17 C20 -68.60(19)
C14 C13 C17 C20 175.78(15)
O9 C17 C20 C21 14.7(3)
C13 C17 C20 C21 -110.0(2)
O9 C17 C20 C22 -160.42(18)
C13 C17 C20 C22 74.9(2)
C22 C20 C21 O10 -0.6(2)
C17 C20 C21 O10 -176.54(17)
C23 O10 C21 C20 0.1(2)
C21 C20 C22 C23 0.9(2)
C17 C20 C22 C23 176.77(18)
C20 C22 C23 O10 -0.9(2)
C21 O10 C23 C22 0.5(2)
C4 O3 C31 O4 -5.2(3)
C4 O3 C31 C32 175.54(17)
